data_2216809
loop_
_publ_author_name
'Bolliger, Jeanne L.'
'Blacque, Olivier'
'Frech, Christian M.'

_publ_section_title
;
 Bis[2,6-bis(dipiperidin-1-ylphosphanyloxy)phenyl]bromidopalladium(II)
;
_journal_coeditor_code SU2024
_journal_issue 12
_journal_name_full 'Acta Crystallographica Section E'
_journal_page_first m3086
_journal_page_last m3086
_journal_paper_doi 10.1107/S1600536807059405
_journal_volume 63
_journal_year 2007
_chemical_formula_iupac '[Pd Br (C26 H43 N4 O2 P2)]'
_chemical_formula_moiety 'C26 H43 Br N4 O2 P2 Pd'
_chemical_formula_sum 'C26 H43 Br N4 O2 P2 Pd'
_chemical_formula_weight 691.9
_chemical_name_systematic
;
Bis[2,6-bis(dipiperidin-1-ylphosphanyloxy)phenyl]bromidopalladium(II)
;
_space_group_IT_number 2
_symmetry_cell_setting triclinic
_symmetry_space_group_name_Hall '-P 1'
_symmetry_space_group_name_H-M 'P -1'
_audit_creation_method 'WinGX routine CIF_UPDATE'
_cell_angle_alpha 76.635(18)
_cell_angle_beta 70.676(17)
_cell_angle_gamma 73.847(17)
_cell_formula_units_Z 2
_cell_length_a 9.8843(15)
_cell_length_b 12.3457(19)
_cell_length_c 13.815(2)
_cell_measurement_reflns_used 8000
_cell_measurement_temperature 183(2)
_cell_measurement_theta_max 30.2
_cell_measurement_theta_min 3.1
_cell_volume 1509.9(4)
_computing_cell_refinement 'IPDS Software (Stoe & Cie, 1999)'
_computing_data_collection 'IPDS Software (Stoe & Cie, 1999)'
_computing_data_reduction 'IPDS Software (Stoe & Cie, 1999)'
_computing_molecular_graphics 'ORTEP-3 for Windows (Farrugia, 1997)'
_computing_publication_material 'WinGX (Farrugia, 1999) and SHELXL97 (Sheldrick, 1997)'
_computing_structure_refinement 'SHELXL97 (Sheldrick, 1997)'
_computing_structure_solution 'SHELXS97 (Sheldrick, 1997)'
_diffrn_measured_fraction_theta_full 0.936
_diffrn_measured_fraction_theta_max 0.936
_diffrn_measurement_device_type 'Stoe IPDS'
_diffrn_measurement_method '\f oscillation'
_diffrn_radiation_type MoK\a
_diffrn_radiation_wavelength 0.71073
_diffrn_reflns_av_R_equivalents 0.0563
_diffrn_reflns_limit_h_max 11
_diffrn_reflns_limit_h_min -11
_diffrn_reflns_limit_k_max 14
_diffrn_reflns_limit_k_min -14
_diffrn_reflns_limit_l_max 16
_diffrn_reflns_limit_l_min -16
_diffrn_reflns_number 19696
_diffrn_reflns_theta_full 25
_diffrn_reflns_theta_max 25
_diffrn_reflns_theta_min 3.09
_diffrn_standards_decay_% 0
_exptl_absorpt_coefficient_mu 2.073
_exptl_absorpt_correction_T_max 0.797
_exptl_absorpt_correction_T_min 0.568
_exptl_absorpt_correction_type numerical
_exptl_absorpt_process_details '(Coppens <i>et al.</i>,  1965)'
_exptl_crystal_colour colourless
_exptl_crystal_density_diffrn 1.522
_exptl_crystal_density_method 'not measured'
_exptl_crystal_description plate
_exptl_crystal_F_000 708
_exptl_crystal_size_max 0.33
_exptl_crystal_size_mid 0.32
_exptl_crystal_size_min 0.12
_refine_diff_density_max 0.711
_refine_diff_density_min -0.365
_refine_ls_extinction_method none
_refine_ls_goodness_of_fit_ref 1.018
_refine_ls_hydrogen_treatment constr
_refine_ls_matrix_type full
_refine_ls_number_parameters 325
_refine_ls_number_reflns 4989
_refine_ls_number_restraints 0
_refine_ls_restrained_S_all 1.018
_refine_ls_R_factor_gt 0.0242
_refine_ls_shift/su_max 0.001
_refine_ls_structure_factor_coef Fsqd
_refine_ls_weighting_details 'w = 1/[\s^2^(Fo^2^)+(0.0407P)^2^+0.1788P] where P=(Fo^2^+2Fc^2^)/3'
_refine_ls_weighting_scheme calc
_refine_ls_wR_factor_ref 0.065
_reflns_number_gt 4431
_reflns_number_total 4989
_reflns_threshold_expression I>2\s(I)
_cod_data_source_file su2024.cif
_cod_data_source_block I
_cod_original_cell_volume 1510.0(4)
_cod_database_code 2216809
_cod_database_fobs_code 2216809

loop_
_symmetry_equiv_pos_as_xyz
'x, y, z'
'-x, -y, -z'

loop_
_atom_site_type_symbol
_atom_site_label
_atom_site_fract_x
_atom_site_fract_y
_atom_site_fract_z
_atom_site_U_iso_or_equiv
_atom_site_adp_type
_atom_site_calc_flag
_atom_site_refinement_flags
_atom_site_occupancy
Pd Pd1 0.595039(18) 0.296726(15) 0.253679(13) 0.02177(7) Uani d . 1
Br Br1 0.37214(3) 0.32621(3) 0.40672(2) 0.03958(9) Uani d . 1
P P1 0.59392(7) 0.11866(5) 0.23383(5) 0.02443(14) Uani d . 1
P P2 0.67472(7) 0.45960(5) 0.23525(4) 0.02443(14) Uani d . 1
C C1 0.7721(3) 0.2712(2) 0.13281(17) 0.0232(5) Uani d . 1
C C2 0.8616(3) 0.3495(2) 0.09128(18) 0.0266(5) Uani d . 1
C C3 0.9860(3) 0.3337(2) 0.0074(2) 0.0332(6) Uani d . 1
H H3 1.0454 0.3866 -0.0178 0.043 Uiso calc R 1
C C4 1.0193(3) 0.2369(2) -0.0377(2) 0.0344(6) Uani d . 1
H H4 1.1021 0.2252 -0.0943 0.045 Uiso calc R 1
C C5 0.9317(3) 0.1564(2) -0.00032(19) 0.0302(5) Uani d . 1
H H5 0.9542 0.0922 -0.0319 0.039 Uiso calc R 1
C C6 0.8106(3) 0.1747(2) 0.08503(17) 0.0238(5) Uani d . 1
O O1 0.72162(19) 0.09514(15) 0.12318(13) 0.0288(4) Uani d . 1
O O2 0.8238(2) 0.44822(15) 0.13463(13) 0.0334(4) Uani d . 1
N N1 0.4599(2) 0.07942(19) 0.21028(15) 0.0307(5) Uani d . 1
C C7 0.4193(3) 0.1359(3) 0.1142(2) 0.0449(8) Uani d . 1
H H7A 0.5074 0.1394 0.0565 0.058 Uiso calc R 1
H H7B 0.364 0.2133 0.1218 0.058 Uiso calc R 1
C C8 0.3280(4) 0.0702(5) 0.0927(3) 0.0780(14) Uani d . 1
H H8A 0.3862 -0.0054 0.0807 0.101 Uiso calc R 1
H H8B 0.3 0.1085 0.0302 0.101 Uiso calc R 1
C C9 0.1899(4) 0.0598(4) 0.1828(3) 0.0644(11) Uani d . 1
H H9A 0.1253 0.1345 0.1897 0.084 Uiso calc R 1
H H9B 0.1377 0.0115 0.1695 0.084 Uiso calc R 1
C C10 0.2330(4) 0.0087(3) 0.2823(3) 0.0585(9) Uani d . 1
H H10A 0.145 0.0094 0.3406 0.076 Uiso calc R 1
H H10B 0.2853 -0.0701 0.2787 0.076 Uiso calc R 1
C C11 0.3273(4) 0.0728(4) 0.2992(2) 0.0551(9) Uani d . 1
H H11A 0.2714 0.1494 0.3099 0.072 Uiso calc R 1
H H11B 0.3565 0.0357 0.3614 0.072 Uiso calc R 1
N N2 0.6376(2) 0.01734(18) 0.32605(16) 0.0306(5) Uani d . 1
C C12 0.6752(3) 0.0430(3) 0.41152(19) 0.0321(6) Uani d . 1
H H12A 0.6247 0.0029 0.4768 0.042 Uiso calc R 1
H H12B 0.6422 0.1242 0.4145 0.042 Uiso calc R 1
C C13 0.8394(3) 0.0077(2) 0.3971(2) 0.0340(6) Uani d . 1
H H13A 0.8605 0.0202 0.4569 0.044 Uiso calc R 1
H H13B 0.8892 0.0544 0.3362 0.044 Uiso calc R 1
C C14 0.8968(3) -0.1179(3) 0.3840(2) 0.0432(7) Uani d . 1
H H14A 1.0029 -0.1373 0.3691 0.056 Uiso calc R 1
H H14B 0.8563 -0.1652 0.4481 0.056 Uiso calc R 1
C C15 0.8537(4) -0.1412(3) 0.2961(3) 0.0448(7) Uani d . 1
H H15A 0.8843 -0.2222 0.2921 0.058 Uiso calc R 1
H H15B 0.904 -0.1009 0.2308 0.058 Uiso calc R 1
C C16 0.6882(3) -0.1029(2) 0.3126(2) 0.0424(7) Uani d . 1
H H16A 0.6644 -0.1136 0.2533 0.055 Uiso calc R 1
H H16B 0.6382 -0.1493 0.3736 0.055 Uiso calc R 1
N N3 0.5935(3) 0.59172(19) 0.19468(17) 0.0358(5) Uani d . 1
C C17 0.5694(4) 0.6169(3) 0.0915(2) 0.0574(9) Uani d . 1
H H17A 0.6409 0.5631 0.0482 0.075 Uiso calc R 1
H H17B 0.5839 0.6929 0.0591 0.075 Uiso calc R 1
C C18 0.4161(5) 0.6095(4) 0.0985(3) 0.0741(13) Uani d . 1
H H18A 0.4058 0.5311 0.1227 0.096 Uiso calc R 1
H H18B 0.4016 0.6318 0.0299 0.096 Uiso calc R 1
C C19 0.2992(4) 0.6858(4) 0.1717(3) 0.0727(12) Uani d . 1
H H19A 0.3011 0.7651 0.1433 0.095 Uiso calc R 1
H H19B 0.2029 0.6746 0.1786 0.095 Uiso calc R 1
C C20 0.3262(4) 0.6582(3) 0.2774(3) 0.0606(9) Uani d . 1
H H20A 0.3103 0.5825 0.3099 0.079 Uiso calc R 1
H H20B 0.2571 0.7124 0.3213 0.079 Uiso calc R 1
C C21 0.4819(4) 0.6631(3) 0.2676(2) 0.0458(7) Uani d . 1
H H21A 0.4924 0.7416 0.2448 0.06 Uiso calc R 1
H H21B 0.4988 0.6387 0.3354 0.06 Uiso calc R 1
N N4 0.7223(2) 0.47366(18) 0.33326(16) 0.0297(5) Uani d . 1
C C22 0.7178(3) 0.3868(2) 0.4260(2) 0.0388(7) Uani d . 1
H H22A 0.6579 0.3358 0.4275 0.05 Uiso calc R 1
H H22B 0.6726 0.4235 0.4874 0.05 Uiso calc R 1
C C23 0.8690(4) 0.3190(3) 0.4275(3) 0.0586(9) Uani d . 1
H H23A 0.9121 0.2775 0.3689 0.076 Uiso calc R 1
H H23B 0.8633 0.264 0.4907 0.076 Uiso calc R 1
C C24 0.9645(4) 0.3990(4) 0.4220(4) 0.0800(14) Uani d . 1
H H24A 1.0637 0.3558 0.4189 0.104 Uiso calc R 1
H H24B 0.9263 0.4347 0.4841 0.104 Uiso calc R 1
C C25 0.9672(4) 0.4908(4) 0.3267(3) 0.0702(11) Uani d . 1
H H25A 1.0222 0.5443 0.3275 0.091 Uiso calc R 1
H H25B 1.0167 0.4557 0.2645 0.091 Uiso calc R 1
C C26 0.8136(3) 0.5542(3) 0.3239(2) 0.0428(7) Uani d . 1
H H26A 0.769 0.5986 0.3805 0.056 Uiso calc R 1
H H26B 0.8181 0.6065 0.2592 0.056 Uiso calc R 1

loop_
_atom_site_aniso_label
_atom_site_aniso_U_11
_atom_site_aniso_U_22
_atom_site_aniso_U_33
_atom_site_aniso_U_12
_atom_site_aniso_U_13
_atom_site_aniso_U_23
Pd1 0.01969(10) 0.02554(12) 0.01935(10) -0.00848(8) -0.00401(7) -0.00008(7)
Br1 0.02724(14) 0.04573(19) 0.03679(16) -0.01067(13) 0.00621(11) -0.00854(12)
P1 0.0256(3) 0.0282(3) 0.0210(3) -0.0126(3) -0.0072(2) 0.0025(2)
P2 0.0274(3) 0.0246(3) 0.0212(3) -0.0093(3) -0.0055(2) -0.0010(2)
C1 0.0224(11) 0.0271(13) 0.0203(11) -0.0068(10) -0.0082(9) 0.0003(9)
C2 0.0281(12) 0.0269(13) 0.0241(12) -0.0088(11) -0.0062(10) -0.0008(10)
C3 0.0313(13) 0.0365(15) 0.0299(13) -0.0170(12) -0.0014(11) -0.0006(11)
C4 0.0280(13) 0.0405(16) 0.0271(13) -0.0089(13) 0.0012(10) -0.0024(11)
C5 0.0341(13) 0.0303(14) 0.0234(12) -0.0066(12) -0.0052(10) -0.0039(10)
C6 0.0251(11) 0.0252(13) 0.0201(11) -0.0079(10) -0.0077(9) 0.0032(9)
O1 0.0328(9) 0.0291(10) 0.0252(8) -0.0143(8) -0.0041(7) -0.0026(7)
O2 0.0353(10) 0.0318(10) 0.0307(9) -0.0190(9) 0.0050(8) -0.0073(7)
N1 0.0331(11) 0.0415(13) 0.0233(10) -0.0206(10) -0.0130(9) 0.0060(9)
C7 0.0425(16) 0.066(2) 0.0253(14) -0.0202(15) -0.0163(12) 0.0139(13)
C8 0.062(2) 0.148(4) 0.0414(19) -0.045(3) -0.0186(17) -0.015(2)
C9 0.0439(18) 0.113(3) 0.0499(19) -0.034(2) -0.0188(15) -0.010(2)
C10 0.0436(17) 0.080(3) 0.057(2) -0.0337(19) -0.0175(16) 0.0076(18)
C11 0.0447(17) 0.100(3) 0.0267(15) -0.0359(19) -0.0106(13) 0.0033(15)
N2 0.0343(11) 0.0334(12) 0.0278(11) -0.0147(10) -0.0152(9) 0.0068(9)
C12 0.0277(12) 0.0469(16) 0.0203(12) -0.0093(12) -0.0078(10) 0.0002(10)
C13 0.0291(13) 0.0451(17) 0.0317(13) -0.0132(13) -0.0128(11) -0.0009(11)
C14 0.0326(14) 0.0423(18) 0.0515(18) -0.0083(14) -0.0169(13) 0.0062(14)
C15 0.0546(18) 0.0266(15) 0.0528(18) -0.0091(15) -0.0173(15) -0.0020(13)
C16 0.0568(18) 0.0317(15) 0.0480(17) -0.0222(15) -0.0279(15) 0.0106(12)
N3 0.0479(13) 0.0310(13) 0.0253(11) -0.0048(11) -0.0132(10) 0.0012(9)
C17 0.086(3) 0.052(2) 0.0294(16) -0.0068(19) -0.0281(17) 0.0096(14)
C18 0.110(3) 0.064(2) 0.069(3) -0.012(3) -0.068(3) 0.004(2)
C19 0.064(2) 0.064(3) 0.092(3) -0.007(2) -0.050(2) 0.017(2)
C20 0.0463(18) 0.053(2) 0.066(2) 0.0032(18) -0.0169(17) 0.0070(18)
C21 0.0547(18) 0.0347(17) 0.0434(17) 0.0031(15) -0.0182(15) -0.0063(13)
N4 0.0347(11) 0.0320(12) 0.0272(10) -0.0135(10) -0.0127(9) -0.0001(9)
C22 0.0485(16) 0.0446(17) 0.0303(14) -0.0199(14) -0.0188(13) 0.0043(12)
C23 0.064(2) 0.047(2) 0.072(2) -0.0073(18) -0.044(2) 0.0058(17)
C24 0.057(2) 0.092(3) 0.106(3) -0.024(2) -0.055(2) 0.013(3)
C25 0.045(2) 0.095(3) 0.085(3) -0.038(2) -0.0196(19) -0.013(2)
C26 0.0592(19) 0.0417(17) 0.0395(15) -0.0290(16) -0.0175(14) -0.0022(12)

loop_
_atom_type_symbol
_atom_type_description
_atom_type_scat_dispersion_real
_atom_type_scat_dispersion_imag
_atom_type_scat_source
C C 0.0033 0.0016 'International Tables Vol C Tables 4.2.6.8 and 6.1.1.4'
H H 0 0 'International Tables Vol C Tables 4.2.6.8 and 6.1.1.4'
Br Br -0.2901 2.4595 'International Tables Vol C Tables 4.2.6.8 and 6.1.1.4'
N N 0.0061 0.0033 'International Tables Vol C Tables 4.2.6.8 and 6.1.1.4'
O O 0.0106 0.006 'International Tables Vol C Tables 4.2.6.8 and 6.1.1.4'
P P 0.1023 0.0942 'International Tables Vol C Tables 4.2.6.8 and 6.1.1.4'
Pd Pd -0.9988 1.0072 'International Tables Vol C Tables 4.2.6.8 and 6.1.1.4'

loop_
_geom_angle_atom_site_label_1
_geom_angle_atom_site_label_2
_geom_angle_atom_site_label_3
_geom_angle
_geom_angle_publ_flag
C1 Pd1 P1 80.14(7) y
C1 Pd1 P2 80.63(7) y
P1 Pd1 P2 160.31(3) y
C1 Pd1 Br1 179.28(7) y
P1 Pd1 Br1 99.20(3) y
P2 Pd1 Br1 100.00(3) y
N2 P1 O1 108.07(11) no
N2 P1 N1 103.23(10) no
O1 P1 N1 97.66(10) no
N2 P1 Pd1 113.99(8) no
O1 P1 Pd1 104.72(6) y
N1 P1 Pd1 126.94(9) no
N4 P2 O2 107.57(10) no
N4 P2 N3 103.59(11) no
O2 P2 N3 97.15(11) no
N4 P2 Pd1 115.52(8) no
O2 P2 Pd1 103.76(7) y
N3 P2 Pd1 126.50(8) no
C2 C1 C6 117.1(2) no
C2 C1 Pd1 121.52(19) no
C6 C1 Pd1 121.40(16) no
O2 C2 C3 118.6(2) no
O2 C2 C1 118.6(2) no
C3 C2 C1 122.8(2) no
C4 C3 C2 118.0(2) no
C4 C3 H3 121.0 no
C2 C3 H3 121.0 no
C3 C4 C5 121.6(2) no
C3 C4 H4 119.2 no
C5 C4 H4 119.2 no
C6 C5 C4 118.1(2) no
C6 C5 H5 120.9 no
C4 C5 H5 120.9 no
C5 C6 C1 122.4(2) no
C5 C6 O1 118.8(2) no
C1 C6 O1 118.8(2) no
C6 O1 P1 113.66(15) no
C2 O2 P2 115.47(14) no
C7 N1 C11 110.7(2) no
C7 N1 P1 117.55(17) no
C11 N1 P1 115.22(17) no
N1 C7 C8 109.6(3) no
N1 C7 H7A 109.8 no
C8 C7 H7A 109.8 no
N1 C7 H7B 109.8 no
C8 C7 H7B 109.8 no
H7A C7 H7B 108.2 no
C7 C8 C9 111.6(3) no
C7 C8 H8A 109.3 no
C9 C8 H8A 109.3 no
C7 C8 H8B 109.3 no
C9 C8 H8B 109.3 no
H8A C8 H8B 108.0 no
C10 C9 C8 109.3(3) no
C10 C9 H9A 109.8 no
C8 C9 H9A 109.8 no
C10 C9 H9B 109.8 no
C8 C9 H9B 109.8 no
H9A C9 H9B 108.3 no
C11 C10 C9 111.5(3) no
C11 C10 H10A 109.3 no
C9 C10 H10A 109.3 no
C11 C10 H10B 109.3 no
C9 C10 H10B 109.3 no
H10A C10 H10B 108.0 no
N1 C11 C10 111.8(3) no
N1 C11 H11A 109.3 no
C10 C11 H11A 109.3 no
N1 C11 H11B 109.3 no
C10 C11 H11B 109.3 no
H11A C11 H11B 107.9 no
C16 N2 C12 113.5(2) no
C16 N2 P1 122.31(18) no
C12 N2 P1 121.26(18) no
N2 C12 C13 111.1(2) no
N2 C12 H12A 109.4 no
C13 C12 H12A 109.4 no
N2 C12 H12B 109.4 no
C13 C12 H12B 109.4 no
H12A C12 H12B 108.0 no
C12 C13 C14 110.7(2) no
C12 C13 H13A 109.5 no
C14 C13 H13A 109.5 no
C12 C13 H13B 109.5 no
C14 C13 H13B 109.5 no
H13A C13 H13B 108.1 no
C15 C14 C13 110.3(2) no
C15 C14 H14A 109.6 no
C13 C14 H14A 109.6 no
C15 C14 H14B 109.6 no
C13 C14 H14B 109.6 no
H14A C14 H14B 108.1 no
C14 C15 C16 111.1(3) no
C14 C15 H15A 109.4 no
C16 C15 H15A 109.4 no
C14 C15 H15B 109.4 no
C16 C15 H15B 109.4 no
H15A C15 H15B 108.0 no
N2 C16 C15 110.5(2) no
N2 C16 H16A 109.5 no
C15 C16 H16A 109.5 no
N2 C16 H16B 109.5 no
C15 C16 H16B 109.5 no
H16A C16 H16B 108.1 no
C21 N3 C17 112.6(2) no
C21 N3 P2 121.29(18) no
C17 N3 P2 118.4(2) no
N3 C17 C18 111.5(3) no
N3 C17 H17A 109.3 no
C18 C17 H17A 109.3 no
N3 C17 H17B 109.3 no
C18 C17 H17B 109.3 no
H17A C17 H17B 108.0 no
C17 C18 C19 111.7(3) no
C17 C18 H18A 109.3 no
C19 C18 H18A 109.3 no
C17 C18 H18B 109.3 no
C19 C18 H18B 109.3 no
H18A C18 H18B 107.9 no
C20 C19 C18 110.2(3) no
C20 C19 H19A 109.6 no
C18 C19 H19A 109.6 no
C20 C19 H19B 109.6 no
C18 C19 H19B 109.6 no
H19A C19 H19B 108.1 no
C19 C20 C21 110.7(3) no
C19 C20 H20A 109.5 no
C21 C20 H20A 109.5 no
C19 C20 H20B 109.5 no
C21 C20 H20B 109.5 no
H20A C20 H20B 108.1 no
N3 C21 C20 113.2(3) no
N3 C21 H21A 108.9 no
C20 C21 H21A 108.9 no
N3 C21 H21B 108.9 no
C20 C21 H21B 108.9 no
H21A C21 H21B 107.8 no
C22 N4 C26 112.93(19) no
C22 N4 P2 122.37(16) no
C26 N4 P2 122.27(17) no
N4 C22 C23 111.4(3) no
N4 C22 H22A 109.3 no
C23 C22 H22A 109.3 no
N4 C22 H22B 109.3 no
C23 C22 H22B 109.3 no
H22A C22 H22B 108.0 no
C22 C23 C24 109.5(3) no
C22 C23 H23A 109.8 no
C24 C23 H23A 109.8 no
C22 C23 H23B 109.8 no
C24 C23 H23B 109.8 no
H23A C23 H23B 108.2 no
C23 C24 C25 110.7(3) no
C23 C24 H24A 109.5 no
C25 C24 H24A 109.5 no
C23 C24 H24B 109.5 no
C25 C24 H24B 109.5 no
H24A C24 H24B 108.1 no
C26 C25 C24 111.3(3) no
C26 C25 H25A 109.4 no
C24 C25 H25A 109.4 no
C26 C25 H25B 109.4 no
C24 C25 H25B 109.4 no
H25A C25 H25B 108.0 no
N4 C26 C25 110.7(3) no
N4 C26 H26A 109.5 no
C25 C26 H26A 109.5 no
N4 C26 H26B 109.5 no
C25 C26 H26B 109.5 no
H26A C26 H26B 108.1 no

loop_
_geom_bond_atom_site_label_1
_geom_bond_atom_site_label_2
_geom_bond_distance
_geom_bond_publ_flag
Pd1 C1 1.988(2) y
Pd1 P1 2.2808(7) y
Pd1 P2 2.2891(7) y
Pd1 Br1 2.5066(7) y
P1 N2 1.643(2) y
P1 O1 1.6549(19) y
P1 N1 1.6762(18) y
P2 N4 1.631(2) y
P2 O2 1.6563(19) y
P2 N3 1.663(2) y
C1 C2 1.388(3) no
C1 C6 1.395(3) no
C2 O2 1.386(3) y
C2 C3 1.386(4) no
C3 C4 1.384(4) no
C3 H3 0.9300 no
C4 C5 1.397(4) no
C4 H4 0.9300 no
C5 C6 1.383(4) no
C5 H5 0.9300 no
C6 O1 1.397(3) y
N1 C7 1.476(3) no
N1 C11 1.478(4) no
C7 C8 1.502(5) no
C7 H7A 0.9700 no
C7 H7B 0.9700 no
C8 C9 1.526(5) no
C8 H8A 0.9700 no
C8 H8B 0.9700 no
C9 C10 1.519(5) no
C9 H9A 0.9700 no
C9 H9B 0.9700 no
C10 C11 1.479(4) no
C10 H10A 0.9700 no
C10 H10B 0.9700 no
C11 H11A 0.9700 no
C11 H11B 0.9700 no
N2 C16 1.464(4) no
N2 C12 1.470(3) no
C12 C13 1.515(3) no
C12 H12A 0.9700 no
C12 H12B 0.9700 no
C13 C14 1.527(4) no
C13 H13A 0.9700 no
C13 H13B 0.9700 no
C14 C15 1.521(4) no
C14 H14A 0.9700 no
C14 H14B 0.9700 no
C15 C16 1.524(4) no
C15 H15A 0.9700 no
C15 H15B 0.9700 no
C16 H16A 0.9700 no
C16 H16B 0.9700 no
N3 C21 1.464(4) no
N3 C17 1.471(3) no
C17 C18 1.514(6) no
C17 H17A 0.9700 no
C17 H17B 0.9700 no
C18 C19 1.519(6) no
C18 H18A 0.9700 no
C18 H18B 0.9700 no
C19 C20 1.516(5) no
C19 H19A 0.9700 no
C19 H19B 0.9700 no
C20 C21 1.517(5) no
C20 H20A 0.9700 no
C20 H20B 0.9700 no
C21 H21A 0.9700 no
C21 H21B 0.9700 no
N4 C22 1.465(3) no
N4 C26 1.477(3) no
C22 C23 1.500(4) no
C22 H22A 0.9700 no
C22 H22B 0.9700 no
C23 C24 1.520(5) no
C23 H23A 0.9700 no
C23 H23B 0.9700 no
C24 C25 1.524(6) no
C24 H24A 0.9700 no
C24 H24B 0.9700 no
C25 C26 1.511(5) no
C25 H25A 0.9700 no
C25 H25B 0.9700 no
C26 H26A 0.9700 no
C26 H26B 0.9700 no

loop_
_geom_torsion_atom_site_label_1
_geom_torsion_atom_site_label_2
_geom_torsion_atom_site_label_3
_geom_torsion_atom_site_label_4
_geom_torsion
_geom_torsion_publ_flag
C1 Pd1 P1 N2 109.12(11) no
P2 Pd1 P1 N2 96.51(11) no
Br1 Pd1 P1 N2 -70.58(9) no
C1 Pd1 P1 O1 -8.77(9) no
P2 Pd1 P1 O1 -21.39(10) no
Br1 Pd1 P1 O1 171.52(6) no
C1 Pd1 P1 N1 -120.48(11) no
P2 Pd1 P1 N1 -133.10(10) no
Br1 Pd1 P1 N1 59.81(9) no
C1 Pd1 P2 N4 -117.13(11) no
P1 Pd1 P2 N4 -104.54(11) no
Br1 Pd1 P2 N4 62.52(10) no
C1 Pd1 P2 O2 0.34(9) no
P1 Pd1 P2 O2 12.94(10) no
Br1 Pd1 P2 O2 180.00(7) no
C1 Pd1 P2 N3 110.24(12) no
P1 Pd1 P2 N3 122.84(12) no
Br1 Pd1 P2 N3 -70.10(11) no
P1 Pd1 C1 C2 -175.34(19) no
P2 Pd1 C1 C2 0.39(17) no
P1 Pd1 C1 C6 5.65(16) no
P2 Pd1 C1 C6 -178.63(18) no
C6 C1 C2 O2 177.85(19) no
Pd1 C1 C2 O2 -1.2(3) no
C6 C1 C2 C3 -1.3(3) no
Pd1 C1 C2 C3 179.68(18) no
O2 C2 C3 C4 -177.5(2) no
C1 C2 C3 C4 1.6(4) no
C2 C3 C4 C5 -0.4(4) no
C3 C4 C5 C6 -1.0(4) no
C4 C5 C6 C1 1.4(3) no
C4 C5 C6 O1 179.8(2) no
C2 C1 C6 C5 -0.3(3) no
Pd1 C1 C6 C5 178.77(17) no
C2 C1 C6 O1 -178.70(19) no
Pd1 C1 C6 O1 0.4(3) no
C5 C6 O1 P1 172.54(17) no
C1 C6 O1 P1 -9.0(2) no
N2 P1 O1 C6 -110.08(16) no
N1 P1 O1 C6 143.25(16) no
Pd1 P1 O1 C6 11.78(15) no
C3 C2 O2 P2 -179.37(18) no
C1 C2 O2 P2 1.5(3) no
N4 P2 O2 C2 121.83(17) no
N3 P2 O2 C2 -131.42(17) no
Pd1 P2 O2 C2 -1.04(17) no
N2 P1 N1 C7 -165.4(2) no
O1 P1 N1 C7 -54.8(2) no
Pd1 P1 N1 C7 60.2(2) no
N2 P1 N1 C11 61.2(2) no
O1 P1 N1 C11 171.9(2) no
Pd1 P1 N1 C11 -73.1(2) no
C11 N1 C7 C8 -59.2(4) no
P1 N1 C7 C8 165.5(3) no
N1 C7 C8 C9 57.9(4) no
C7 C8 C9 C10 -54.5(5) no
C8 C9 C10 C11 53.1(5) no
C7 N1 C11 C10 59.2(4) no
P1 N1 C11 C10 -164.4(2) no
C9 C10 C11 N1 -56.2(4) no
O1 P1 N2 C16 -44.3(2) no
N1 P1 N2 C16 58.5(2) no
Pd1 P1 N2 C16 -160.24(17) no
O1 P1 N2 C12 115.2(2) no
N1 P1 N2 C12 -142.08(19) no
Pd1 P1 N2 C12 -0.8(2) no
C16 N2 C12 C13 56.8(3) no
P1 N2 C12 C13 -104.4(2) no
N2 C12 C13 C14 -54.9(3) no
C12 C13 C14 C15 54.5(3) no
C13 C14 C15 C16 -54.8(3) no
C12 N2 C16 C15 -56.5(3) no
P1 N2 C16 C15 104.4(2) no
C14 C15 C16 N2 55.2(3) no
N4 P2 N3 C21 -47.9(2) no
O2 P2 N3 C21 -158.0(2) no
Pd1 P2 N3 C21 89.0(2) no
N4 P2 N3 C17 164.8(2) no
O2 P2 N3 C17 54.7(2) no
Pd1 P2 N3 C17 -58.3(3) no
C21 N3 C17 C18 -54.1(4) no
P2 N3 C17 C18 95.9(3) no
N3 C17 C18 C19 54.9(4) no
C17 C18 C19 C20 -54.8(4) no
C18 C19 C20 C21 53.4(4) no
C17 N3 C21 C20 54.1(3) no
P2 N3 C21 C20 -94.9(3) no
C19 C20 C21 N3 -53.7(4) no
O2 P2 N4 C22 -113.9(2) no
N3 P2 N4 C22 143.9(2) no
Pd1 P2 N4 C22 1.4(3) no
O2 P2 N4 C26 47.1(2) no
N3 P2 N4 C26 -55.1(2) no
Pd1 P2 N4 C26 162.4(2) no
C26 N4 C22 C23 -58.1(3) no
P2 N4 C22 C23 104.5(3) no
N4 C22 C23 C24 57.4(4) no
C22 C23 C24 C25 -55.9(5) no
C23 C24 C25 C26 54.6(5) no
C22 N4 C26 C25 55.4(3) no
P2 N4 C26 C25 -107.3(3) no
C24 C25 C26 N4 -53.4(4) no
